data_7007261
loop_
_publ_author_name
'Lonnon, David G.'
'Craig, Donald C.'
'Colbran, Stephen B.'

_publ_section_title
;
 Rhodium, palladium and platinum complexes of tris(pyridylalkyl)amine
 and tris(benzimidazolylmethyl)amine N4-tripodal ligands.
;
_journal_issue 31
_journal_name_full 'Dalton transactions (Cambridge, England : 2003)'
_journal_page_first 3785
_journal_page_last 3797
_journal_paper_doi 10.1039/b602556k
_journal_year 2006
_chemical_formula_moiety 'C18 H18 N4 Cl Pt 1+,Cl 1-,2(H2 O)'
_chemical_formula_sum 'C18 H22 Cl2 N4 O2 Pt'
_chemical_formula_weight 592.4
_space_group_IT_number 15
_symmetry_cell_setting monoclinic
_symmetry_space_group_name_Hall '-C 2yc'
_symmetry_space_group_name_H-M 'C 1 2/c 1'
_atom_type_scat_source 'International Tables for X-ray Crystallography, Vol. IV'
_audit_creation_method 'RAELSPUB and manual entry'
_cell_angle_alpha 90
_cell_angle_beta 105.575(8)
_cell_angle_gamma 90
_cell_formula_units_Z 16
_cell_length_a 26.767(5)
_cell_length_b 10.707(1)
_cell_length_c 30.131(5)
_cell_measurement_reflns_used 10
_cell_measurement_temperature 294
_cell_measurement_theta_max 12
_cell_measurement_theta_min 11
_cell_volume 8318(2)
_diffrn_measurement_device_type 'Nonius CAD-4'
_diffrn_measurement_method \w--2\q
_diffrn_radiation_type 'Mo K\a'
_diffrn_radiation_wavelength 0.71073
_diffrn_reflns_av_R_equivalents 0.017
_diffrn_reflns_limit_h_max 29
_diffrn_reflns_limit_h_min -29
_diffrn_reflns_limit_k_max 0
_diffrn_reflns_limit_k_min -11
_diffrn_reflns_limit_l_max 33
_diffrn_reflns_limit_l_min 0
_diffrn_reflns_number 5884
_diffrn_reflns_theta_max 23
_diffrn_standards_decay_% 0
_diffrn_standards_interval_time 30
_diffrn_standards_number 1
_exptl_absorpt_coefficient_mu 7.095
_exptl_absorpt_correction_T_max 0.70
_exptl_absorpt_correction_T_min 0.48
_exptl_absorpt_correction_type analytical
_exptl_absorpt_process_details '(DeMeulenaer & Tompa, 1965)'
_exptl_crystal_colour colourless
_exptl_crystal_density_diffrn 1.89
_exptl_crystal_density_method 'not measured'
_exptl_crystal_description lath
_exptl_crystal_F_000 4576.0
_exptl_crystal_size_max 0.20
_exptl_crystal_size_mid 0.11
_exptl_crystal_size_min 0.05
_refine_diff_density_max 0.96
_refine_diff_density_min -0.99
_refine_ls_extinction_method none
_refine_ls_goodness_of_fit_ref 0.93
_refine_ls_hydrogen_treatment noref
_refine_ls_number_parameters 343
_refine_ls_number_reflns 3856
_refine_ls_R_factor_gt 0.023
_refine_ls_shift/su_max 0.020
_refine_ls_structure_factor_coef F
_refine_ls_weighting_details 'w = 1/[\s^2^(F) + 0.0004F^2^]'
_refine_ls_weighting_scheme calc
_refine_ls_wR_factor_ref 0.028
_reflns_number_gt 3856
_reflns_number_total 5749
_reflns_threshold_expression I>2\s(I)
_cod_data_source_file b602556k.txt
_cod_data_source_block DSC93[Pt(tmpa)Cl]Cl.2H2O
_cod_original_sg_symbol_H-M 'C 2/c'
_cod_database_code 7007261

loop_
_symmetry_equiv_pos_site_id
_symmetry_equiv_pos_as_xyz
1 x,y,z
2 x,-y,1/2+z
3 -x,-y,-z
4 -x,y,1/2-z
5 1/2+x,1/2+y,z
6 1/2+x,1/2-y,1/2+z
7 1/2-x,1/2-y,-z
8 1/2-x,1/2+y,1/2-z

loop_
_atom_site_label
_atom_site_fract_x
_atom_site_fract_y
_atom_site_fract_z
_atom_site_U_iso_or_equiv
_atom_site_adp_type
_atom_site_type_symbol
_atom_site_occupancy
PtA 0.51064(1) 0.03256(3) 0.09971(1) 0.0364(1) Uani Pt 1.0
ClA 0.53630(8) -0.10176(20) 0.05078(6) 0.0574(5) Uani Cl 1.0
N1A 0.4345(2) -0.0001(5) 0.0764(2) 0.044(1) Uani N 1.0
N2A 0.5821(2) 0.0870(6) 0.1346(2) 0.041(2) Uani N 1.0
N3A 0.3941(2) 0.3511(6) 0.0991(2) 0.046(1) Uani N 1.0
N4A 0.4886(2) 0.1436(5) 0.1455(2) 0.035(1) Uani N 1.0
C1A 0.4393(3) 0.0887(7) 0.1511(2) 0.043(2) Uani C 1.0
C2A 0.4074(3) 0.0413(7) 0.1055(3) 0.048(2) Uani C 1.0
C3A 0.3540(3) 0.0334(9) 0.0939(3) 0.068(2) Uani C 1.0
C4A 0.3281(3) -0.0168(9) 0.0516(4) 0.079(2) Uani C 1.0
C5A 0.3555(4) -0.0556(8) 0.0216(3) 0.074(2) Uani C 1.0
C6A 0.4087(3) -0.0482(7) 0.0346(3) 0.058(2) Uani C 1.0
C7A 0.5330(3) 0.1336(7) 0.1890(2) 0.045(2) Uani C 1.0
C8A 0.5833(3) 0.1375(7) 0.1764(2) 0.042(2) Uani C 1.0
C9A 0.6282(3) 0.1839(7) 0.2045(3) 0.054(2) Uani C 1.0
C10A 0.6733(3) 0.1780(8) 0.1907(3) 0.062(3) Uani C 1.0
C11A 0.6718(3) 0.1286(7) 0.1480(3) 0.059(2) Uani C 1.0
C12A 0.6257(3) 0.0864(7) 0.1210(3) 0.050(2) Uani C 1.0
C13A 0.4823(3) 0.2803(6) 0.1315(2) 0.036(2) Uani C 1.0
C14A 0.4372(3) 0.3067(6) 0.0902(2) 0.038(2) Uani C 1.0
C15A 0.4428(3) 0.2922(7) 0.0461(2) 0.044(1) Uani C 1.0
C16A 0.4011(3) 0.3245(7) 0.0097(2) 0.056(2) Uani C 1.0
C17A 0.3563(3) 0.3706(8) 0.0177(3) 0.062(2) Uani C 1.0
C18A 0.3548(3) 0.3826(8) 0.0630(3) 0.058(2) Uani C 1.0
PtB 0.58781(1) 0.53015(3) 0.11913(1) 0.0308(1) Uani Pt 1.0
ClB 0.57421(7) 0.39657(19) 0.05766(6) 0.0501(5) Uani Cl 1.0
N1B 0.6625(2) 0.4830(5) 0.1462(2) 0.036(1) Uani N 1.0
N2B 0.5150(2) 0.5955(5) 0.1059(2) 0.034(1) Uani N 1.0
N3B 0.7072(2) 0.8038(6) 0.1931(2) 0.052(2) Uani N 1.0
N4B 0.5990(2) 0.6381(5) 0.1765(2) 0.032(1) Uani N 1.0
C1B 0.6408(3) 0.5726(7) 0.2124(2) 0.044(2) Uani C 1.0
C2B 0.6802(3) 0.5188(7) 0.1911(2) 0.040(1) Uani C 1.0
C3B 0.7306(3) 0.4978(7) 0.2153(3) 0.055(2) Uani C 1.0
C4B 0.7640(3) 0.4443(8) 0.1928(3) 0.064(2) Uani C 1.0
C5B 0.7466(3) 0.4111(8) 0.1471(3) 0.058(2) Uani C 1.0
C6B 0.6951(3) 0.4321(6) 0.1243(3) 0.043(2) Uani C 1.0
C7B 0.5473(3) 0.6378(7) 0.1874(2) 0.042(2) Uani C 1.0
C8B 0.5042(3) 0.6452(6) 0.1432(2) 0.038(1) Uani C 1.0
C9B 0.4558(3) 0.6923(7) 0.1418(3) 0.049(2) Uani C 1.0
C10B 0.4173(3) 0.6881(7) 0.1004(3) 0.051(2) Uani C 1.0
C11B 0.4292(3) 0.6418(7) 0.0618(2) 0.043(2) Uani C 1.0
C12B 0.4780(3) 0.5961(7) 0.0649(2) 0.039(2) Uani C 1.0
C13B 0.6137(3) 0.7716(7) 0.1702(2) 0.042(2) Uani C 1.0
C14B 0.6643(3) 0.7875(7) 0.1577(2) 0.044(2) Uani C 1.0
C15B 0.6654(3) 0.7866(8) 0.1125(3) 0.056(2) Uani C 1.0
C16B 0.7125(4) 0.8030(9) 0.1025(3) 0.070(3) Uani C 1.0
C17B 0.7565(3) 0.8172(9) 0.1377(3) 0.072(3) Uani C 1.0
C18B 0.7517(3) 0.8153(9) 0.1823(3) 0.066(3) Uani C 1.0
Cl1 0.76310(9) 1.13311(23) 0.07538(7) 0.0704(7) Uani Cl 1.0
Cl2 0.5000(0) 0.8772(3) 0.2500(0) 0.0511(7) Uani Cl 1.0
Cl3 0.5000(0) 0.4031(3) 0.2500(0) 0.0591(8) Uani Cl 1.0
OW1 0.3835(2) 0.3962(7) 0.1910(2) 0.083(2) Uani O 1.0
OW2 0.7976(2) 1.1360(6) -0.0182(2) 0.072(2) Uani O 1.0
OW3 0.3292(3) 0.6325(6) 0.1776(2) 0.093(2) Uani O 1.0
OW4 0.3796(2) 0.8627(7) 0.2081(3) 0.116(3) Uani O 1.0
H1C1A 0.4194 0.1542 0.1628 0.043 Uani H 1.0
H2C1A 0.4476 0.0181 0.1737 0.043 Uani H 1.0
HC3A 0.3342 0.0633 0.1158 0.085 Uani H 1.0
HC4A 0.2895 -0.0248 0.0428 0.102 Uani H 1.0
HC5A 0.3369 -0.0889 -0.0095 0.091 Uani H 1.0
HC6A 0.4288 -0.0784 0.0131 0.068 Uani H 1.0
H1C7A 0.5302 0.0531 0.2050 0.045 Uani H 1.0
H2C7A 0.5314 0.2051 0.2099 0.045 Uani H 1.0
HC9A 0.6284 0.2219 0.2348 0.067 Uani H 1.0
HC10A 0.7067 0.2091 0.2114 0.080 Uani H 1.0
HC11A 0.7040 0.1240 0.1372 0.073 Uani H 1.0
HC12A 0.6243 0.0536 0.0896 0.060 Uani H 1.0
H1C13A 0.5148 0.3084 0.1241 0.036 Uani H 1.0
H2C13A 0.4772 0.3295 0.1581 0.036 Uani H 1.0
HC15A 0.4758 0.2596 0.0408 0.050 Uani H 1.0
HC16A 0.4034 0.3143 -0.0227 0.072 Uani H 1.0
HC17A 0.3259 0.3945 -0.0083 0.080 Uani H 1.0
HC18A 0.3226 0.4169 0.0691 0.075 Uani H 1.0
H1C1B 0.6249 0.5039 0.2265 0.044 Uani H 1.0
H2C1B 0.6580 0.6338 0.2368 0.044 Uani H 1.0
HC3B 0.7430 0.5208 0.2486 0.064 Uani H 1.0
HC4B 0.8011 0.4296 0.2099 0.083 Uani H 1.0
HC5B 0.7707 0.3725 0.1307 0.070 Uani H 1.0
HC6B 0.6820 0.4091 0.0911 0.045 Uani H 1.0
H1C7B 0.5451 0.7113 0.2072 0.042 Uani H 1.0
H2C7B 0.5436 0.5591 0.2041 0.042 Uani H 1.0
HC9B 0.4486 0.7287 0.1700 0.069 Uani H 1.0
HC10B 0.3814 0.7182 0.0986 0.069 Uani H 1.0
HC11B 0.4023 0.6415 0.0315 0.055 Uani H 1.0
HC12B 0.4863 0.5629 0.0367 0.051 Uani H 1.0
H1C13B 0.6164 0.8173 0.1997 0.042 Uani H 1.0
H2C13B 0.5855 0.8096 0.1451 0.042 Uani H 1.0
HC15B 0.6328 0.7744 0.0873 0.067 Uani H 1.0
HC16B 0.7143 0.8043 0.0697 0.091 Uani H 1.0
HC17B 0.7911 0.8287 0.1315 0.090 Uani H 1.0
HC18B 0.7840 0.8231 0.2081 0.084 Uani H 1.0
H1OW1 0.3846 0.3807 0.1586 0.083 Uani H 1.0
H2OW1 0.4197 0.3994 0.2116 0.083 Uani H 1.0
H1OW2 0.7877 1.1321 0.0115 0.072 Uani H 1.0
H2OW2 0.7792 1.2074 -0.0371 0.072 Uani H 1.0
H1OW3 0.3485 0.5516 0.1833 0.093 Uani H 1.0
H2OW3 0.3075 0.6355 0.1449 0.093 Uani H 1.0
H1OW4 0.3655 0.7775 0.1984 0.116 Uani H 1.0
H2OW4 0.4181 0.8577 0.2209 0.116 Uani H 1.0

loop_
_atom_site_aniso_label
_atom_site_aniso_U_11
_atom_site_aniso_U_22
_atom_site_aniso_U_33
_atom_site_aniso_U_12
_atom_site_aniso_U_13
_atom_site_aniso_U_23
_atom_site_aniso_type_symbol
PtA 0.0384(2) 0.0309(2) 0.0381(2) 0.0008(1) 0.0075(1) 0.0033(1) Pt
ClA 0.067(1) 0.051(1) 0.053(1) 0.012(1) 0.014(1) -0.006(1) Cl
N1A 0.044(2) 0.031(3) 0.052(3) -0.002(2) 0.003(2) 0.009(2) N
N2A 0.042(2) 0.035(3) 0.047(2) 0.004(2) 0.011(2) 0.007(2) N
N3A 0.048(2) 0.040(3) 0.053(2) 0.007(2) 0.016(2) 0.003(2) N
N4A 0.036(3) 0.036(4) 0.035(3) -0.001(3) 0.014(3) 0.004(3) N
C1A 0.040(4) 0.043(5) 0.052(5) -0.002(4) 0.019(4) 0.009(4) C
C2A 0.039(2) 0.043(3) 0.061(3) -0.007(2) 0.010(2) 0.012(2) C
C3A 0.040(2) 0.068(4) 0.095(4) -0.016(3) 0.014(2) 0.010(3) C
C4A 0.047(2) 0.072(4) 0.105(5) -0.022(3) -0.005(2) 0.013(3) C
C5A 0.066(3) 0.058(4) 0.078(4) -0.023(3) -0.014(2) 0.009(3) C
C6A 0.065(3) 0.041(3) 0.058(3) -0.011(3) -0.002(2) 0.004(3) C
C7A 0.041(4) 0.058(6) 0.035(4) 0.003(4) 0.007(3) 0.010(4) C
C8A 0.043(2) 0.037(3) 0.044(2) 0.004(2) 0.007(2) 0.008(2) C
C9A 0.050(2) 0.049(4) 0.054(2) 0.001(2) -0.001(2) 0.005(2) C
C10A 0.041(2) 0.048(4) 0.086(4) 0.001(2) 0.000(2) 0.009(3) C
C11A 0.043(2) 0.039(4) 0.096(4) 0.005(2) 0.023(2) 0.012(3) C
C12A 0.050(2) 0.038(3) 0.067(3) 0.005(2) 0.024(2) 0.008(2) C
C13A 0.039(4) 0.026(4) 0.042(4) 0.002(3) 0.008(3) 0.000(3) C
C14A 0.047(2) 0.028(4) 0.039(2) 0.003(2) 0.013(2) 0.003(2) C
C15A 0.061(2) 0.034(3) 0.037(2) 0.006(2) 0.013(2) 0.002(2) C
C16A 0.078(3) 0.043(4) 0.041(2) 0.009(3) 0.003(2) 0.002(2) C
C17A 0.066(3) 0.048(5) 0.059(2) 0.010(3) -0.006(2) 0.003(3) C
C18A 0.050(2) 0.051(4) 0.069(3) 0.011(2) 0.007(2) 0.003(3) C
PtB 0.0331(2) 0.0329(2) 0.0274(1) -0.0001(1) 0.0097(1) -0.0012(1) Pt
ClB 0.049(1) 0.059(1) 0.042(1) 0.001(1) 0.0116(9) -0.017(1) Cl
N1B 0.037(2) 0.031(2) 0.040(2) 0.002(2) 0.011(1) 0.001(2) N
N2B 0.035(2) 0.030(3) 0.040(2) -0.002(2) 0.013(1) 0.000(2) N
N3B 0.048(2) 0.055(3) 0.048(2) -0.010(2) 0.002(2) 0.001(2) N
N4B 0.033(3) 0.034(4) 0.030(3) 0.004(3) 0.012(2) -0.005(3) N
C1B 0.048(5) 0.054(5) 0.027(4) 0.004(4) 0.002(3) 0.004(3) C
C2B 0.042(2) 0.036(3) 0.040(2) 0.000(2) 0.004(2) 0.002(2) C
C3B 0.046(2) 0.050(4) 0.057(2) 0.001(2) -0.004(2) 0.005(2) C
C4B 0.040(2) 0.060(4) 0.086(3) 0.008(2) 0.003(2) 0.007(3) C
C5B 0.042(2) 0.049(4) 0.085(4) 0.009(2) 0.022(2) 0.004(3) C
C6B 0.043(2) 0.035(3) 0.056(2) 0.004(2) 0.021(2) 0.001(2) C
C7B 0.035(4) 0.057(6) 0.041(4) -0.002(4) 0.020(3) -0.005(4) C
C8B 0.040(2) 0.033(2) 0.040(2) -0.001(2) 0.013(1) -0.003(2) C
C9B 0.048(3) 0.049(3) 0.055(2) 0.006(3) 0.021(2) -0.009(3) C
C10B 0.039(2) 0.047(4) 0.066(3) 0.007(2) 0.015(2) -0.002(3) C
C11B 0.039(2) 0.037(4) 0.051(2) -0.002(2) 0.006(2) 0.004(2) C
C12B 0.042(2) 0.036(3) 0.039(2) -0.003(2) 0.011(1) 0.000(2) C
C13B 0.046(5) 0.029(4) 0.051(5) 0.006(4) 0.012(4) -0.009(4) C
C14B 0.048(2) 0.037(4) 0.041(2) -0.004(2) 0.004(2) 0.003(2) C
C15B 0.062(2) 0.060(4) 0.044(2) -0.016(3) 0.010(2) 0.002(3) C
C16B 0.074(3) 0.081(5) 0.060(2) -0.027(4) 0.025(3) -0.009(4) C
C17B 0.062(3) 0.081(6) 0.076(4) -0.020(3) 0.024(3) -0.009(4) C
C18B 0.050(2) 0.077(5) 0.066(3) -0.015(2) 0.008(2) 0.000(4) C
Cl1 0.075(2) 0.087(2) 0.048(1) 0.027(1) 0.015(1) 0.011(1) Cl
Cl2 0.059(2) 0.044(2) 0.047(2) 0.0000(0) 0.008(1) 0.0000(0) Cl
Cl3 0.073(2) 0.060(2) 0.042(2) 0.0000(0) 0.012(1) 0.0000(0) Cl
OW1 0.060(4) 0.126(6) 0.066(4) 0.010(4) 0.022(3) -0.013(4) O
OW2 0.075(4) 0.079(5) 0.068(4) 0.024(3) 0.031(3) 0.007(3) O
OW3 0.114(5) 0.101(6) 0.051(4) 0.030(4) 0.000(4) -0.006(4) O
OW4 0.055(4) 0.116(7) 0.179(7) 0.019(4) 0.034(5) -0.001(5) O

loop_
_geom_angle_atom_site_label_1
_geom_angle_atom_site_label_2
_geom_angle_atom_site_label_3
_geom_angle
_geom_angle_site_symmetry_1
_geom_angle_site_symmetry_2
_geom_angle_site_symmetry_3
_geom_angle_publ_flag
ClA PtA N1A 96.8(2) 1_555 1_555 1_555 no
ClA PtA N2A 96.4(2) 1_555 1_555 1_555 no
ClA PtA N4A 176.9(2) 1_555 1_555 1_555 no
N1A PtA N2A 166.7(2) 1_555 1_555 1_555 no
N1A PtA N4A 83.4(2) 1_555 1_555 1_555 no
N2A PtA N4A 83.3(2) 1_555 1_555 1_555 no
PtA N1A C2A 112.8(5) 1_555 1_555 1_555 no
PtA N1A C6A 127.2(5) 1_555 1_555 1_555 no
C2A N1A C6A 119.7(7) 1_555 1_555 1_555 no
PtA N2A C8A 112.4(4) 1_555 1_555 1_555 no
PtA N2A C12A 128.8(5) 1_555 1_555 1_555 no
C8A N2A C12A 118.7(6) 1_555 1_555 1_555 no
C14A N3A C18A 117.2(6) 1_555 1_555 1_555 no
PtA N4A C1A 105.9(4) 1_555 1_555 1_555 no
PtA N4A C7A 104.1(4) 1_555 1_555 1_555 no
PtA N4A C13A 113.9(4) 1_555 1_555 1_555 no
C1A N4A C7A 112.7(5) 1_555 1_555 1_555 no
C1A N4A C13A 112.0(5) 1_555 1_555 1_555 no
C7A N4A C13A 108.1(5) 1_555 1_555 1_555 no
N4A C1A C2A 109.4(5) 1_555 1_555 1_555 no
N1A C2A C1A 115.6(6) 1_555 1_555 1_555 no
N1A C2A C3A 121.1(8) 1_555 1_555 1_555 no
C1A C2A C3A 123.3(7) 1_555 1_555 1_555 no
C2A C3A C4A 118.9(9) 1_555 1_555 1_555 no
C3A C4A C5A 120.0(8) 1_555 1_555 1_555 no
C4A C5A C6A 119.5(8) 1_555 1_555 1_555 no
N1A C6A C5A 120.8(8) 1_555 1_555 1_555 no
N4A C7A C8A 109.2(5) 1_555 1_555 1_555 no
N2A C8A C7A 115.2(6) 1_555 1_555 1_555 no
N2A C8A C9A 120.9(7) 1_555 1_555 1_555 no
C7A C8A C9A 123.8(7) 1_555 1_555 1_555 no
C8A C9A C10A 119.6(8) 1_555 1_555 1_555 no
C9A C10A C11A 119.2(7) 1_555 1_555 1_555 no
C10A C11A C12A 118.7(7) 1_555 1_555 1_555 no
N2A C12A C11A 122.8(7) 1_555 1_555 1_555 no
N4A C13A C14A 114.5(5) 1_555 1_555 1_555 no
N3A C14A C13A 116.3(6) 1_555 1_555 1_555 no
N3A C14A C15A 123.5(6) 1_555 1_555 1_555 no
C13A C14A C15A 120.1(6) 1_555 1_555 1_555 no
C14A C15A C16A 117.4(7) 1_555 1_555 1_555 no
C15A C16A C17A 120.5(7) 1_555 1_555 1_555 no
C16A C17A C18A 117.6(7) 1_555 1_555 1_555 no
N3A C18A C17A 123.8(7) 1_555 1_555 1_555 no
ClB PtB N1B 95.5(2) 1_555 1_555 1_555 no
ClB PtB N2B 97.0(2) 1_555 1_555 1_555 no
ClB PtB N4B 175.9(2) 1_555 1_555 1_555 no
N1B PtB N2B 167.1(2) 1_555 1_555 1_555 no
N1B PtB N4B 83.9(2) 1_555 1_555 1_555 no
N2B PtB N4B 83.4(2) 1_555 1_555 1_555 no
PtB N1B C2B 112.0(4) 1_555 1_555 1_555 no
PtB N1B C6B 127.6(5) 1_555 1_555 1_555 no
C2B N1B C6B 120.2(6) 1_555 1_555 1_555 no
PtB N2B C8B 112.9(4) 1_555 1_555 1_555 no
PtB N2B C12B 127.8(4) 1_555 1_555 1_555 no
C8B N2B C12B 119.4(6) 1_555 1_555 1_555 no
C14B N3B C18B 116.5(7) 1_555 1_555 1_555 no
PtB N4B C1B 105.0(4) 1_555 1_555 1_555 no
PtB N4B C7B 104.4(4) 1_555 1_555 1_555 no
PtB N4B C13B 114.6(4) 1_555 1_555 1_555 no
C1B N4B C7B 113.1(5) 1_555 1_555 1_555 no
C1B N4B C13B 111.3(5) 1_555 1_555 1_555 no
C7B N4B C13B 108.3(5) 1_555 1_555 1_555 no
N4B C1B C2B 110.3(5) 1_555 1_555 1_555 no
N1B C2B C1B 116.0(6) 1_555 1_555 1_555 no
N1B C2B C3B 120.8(7) 1_555 1_555 1_555 no
C1B C2B C3B 123.0(6) 1_555 1_555 1_555 no
C2B C3B C4B 118.9(7) 1_555 1_555 1_555 no
C3B C4B C5B 120.4(7) 1_555 1_555 1_555 no
C4B C5B C6B 118.6(7) 1_555 1_555 1_555 no
N1B C6B C5B 121.1(7) 1_555 1_555 1_555 no
N4B C7B C8B 109.7(5) 1_555 1_555 1_555 no
N2B C8B C7B 115.5(6) 1_555 1_555 1_555 no
N2B C8B C9B 122.1(6) 1_555 1_555 1_555 no
C7B C8B C9B 122.2(6) 1_555 1_555 1_555 no
C8B C9B C10B 118.6(7) 1_555 1_555 1_555 no
C9B C10B C11B 119.0(7) 1_555 1_555 1_555 no
C10B C11B C12B 120.2(7) 1_555 1_555 1_555 no
N2B C12B C11B 120.6(6) 1_555 1_555 1_555 no
N4B C13B C14B 114.8(6) 1_555 1_555 1_555 no
N3B C14B C13B 116.4(6) 1_555 1_555 1_555 no
N3B C14B C15B 123.1(7) 1_555 1_555 1_555 no
C13B C14B C15B 120.5(7) 1_555 1_555 1_555 no
C14B C15B C16B 118.7(7) 1_555 1_555 1_555 no
C15B C16B C17B 119.3(8) 1_555 1_555 1_555 no
C16B C17B C18B 117.9(8) 1_555 1_555 1_555 no
N3B C18B C17B 124.5(8) 1_555 1_555 1_555 no

loop_
_geom_bond_atom_site_label_1
_geom_bond_atom_site_label_2
_geom_bond_distance
_geom_bond_site_symmetry_1
_geom_bond_site_symmetry_2
_geom_bond_publ_flag
PtA ClA 2.293(2) 1_555 1_555 no
PtA N1A 2.000(6) 1_555 1_555 no
PtA N2A 2.006(6) 1_555 1_555 no
PtA N4A 2.026(5) 1_555 1_555 no
N1A C2A 1.353(9) 1_555 1_555 no
N1A C6A 1.365(9) 1_555 1_555 no
N2A C8A 1.364(8) 1_555 1_555 no
N2A C12A 1.336(8) 1_555 1_555 no
N3A C14A 1.341(8) 1_555 1_555 no
N3A C18A 1.338(9) 1_555 1_555 no
N4A C1A 1.494(8) 1_555 1_555 no
N4A C7A 1.518(8) 1_555 1_555 no
N4A C13A 1.521(8) 1_555 1_555 no
C1A C2A 1.500(10) 1_555 1_555 no
C2A C3A 1.381(10) 1_555 1_555 no
C3A C4A 1.387(12) 1_555 1_555 no
C4A C5A 1.371(13) 1_555 1_555 no
C5A C6A 1.374(11) 1_555 1_555 no
C7A C8A 1.493(9) 1_555 1_555 no
C8A C9A 1.364(9) 1_555 1_555 no
C9A C10A 1.381(10) 1_555 1_555 no
C10A C11A 1.380(11) 1_555 1_555 no
C11A C12A 1.361(10) 1_555 1_555 no
C13A C14A 1.507(9) 1_555 1_555 no
C14A C15A 1.386(9) 1_555 1_555 no
C15A C16A 1.383(9) 1_555 1_555 no
C16A C17A 1.376(11) 1_555 1_555 no
C17A C18A 1.381(10) 1_555 1_555 no
PtB ClB 2.290(2) 1_555 1_555 no
PtB N1B 2.010(5) 1_555 1_555 no
PtB N2B 2.008(5) 1_555 1_555 no
PtB N4B 2.034(5) 1_555 1_555 no
N1B C2B 1.364(8) 1_555 1_555 no
N1B C6B 1.342(8) 1_555 1_555 no
N2B C8B 1.342(8) 1_555 1_555 no
N2B C12B 1.361(8) 1_555 1_555 no
N3B C14B 1.352(8) 1_555 1_555 no
N3B C18B 1.323(9) 1_555 1_555 no
N4B C1B 1.503(8) 1_555 1_555 no
N4B C7B 1.507(8) 1_555 1_555 no
N4B C13B 1.508(8) 1_555 1_555 no
C1B C2B 1.490(9) 1_555 1_555 no
C2B C3B 1.368(9) 1_555 1_555 no
C3B C4B 1.384(11) 1_555 1_555 no
C4B C5B 1.378(11) 1_555 1_555 no
C5B C6B 1.383(10) 1_555 1_555 no
C7B C8B 1.513(9) 1_555 1_555 no
C8B C9B 1.380(9) 1_555 1_555 no
C9B C10B 1.389(10) 1_555 1_555 no
C10B C11B 1.378(10) 1_555 1_555 no
C11B C12B 1.373(9) 1_555 1_555 no
C13B C14B 1.510(9) 1_555 1_555 no
C14B C15B 1.368(9) 1_555 1_555 no
C15B C16B 1.386(11) 1_555 1_555 no
C16B C17B 1.367(11) 1_555 1_555 no
C17B C18B 1.382(10) 1_555 1_555 no
